data_4060625
_journal_name_full Organometallics
_journal_paper_doi 10.1021/om0507878
_journal_year 2006
_chemical_formula_sum 'C56 H43 Cl2 N4 O Rh'
_chemical_formula_weight 961.75
_space_group_IT_number 14
_symmetry_cell_setting monoclinic
_symmetry_space_group_name_Hall '-P 2ybc'
_symmetry_space_group_name_H-M 'P 1 21/c 1'
_cell_angle_alpha 90.00
_cell_angle_beta 97.0330(10)
_cell_angle_gamma 90.00
_cell_formula_units_Z 4
_cell_length_a 13.6118(7)
_cell_length_b 22.2699(12)
_cell_length_c 15.6005(8)
_cell_measurement_temperature 293(2)
_cell_volume 4693.5(4)
_diffrn_ambient_temperature 293(2)
_exptl_crystal_density_diffrn 1.361
_cod_depositor_comments
;
The following automatic conversions were performed:
'_symmetry_cell_setting' value 'MONOCLINIC' changed to 'monoclinic'
according to '/home/saulius/struct/CIF-dictionaries/cif_core.dic'
dictionary named 'cif_core.dic' version 2.4.1 from 2010-06-29.

Automatic conversion script
Id: cif_fix_enum 1527 2010-12-29 10:47:43Z saulius 
;
_cod_original_sg_symbol_H-M 'P 21/c'
_cod_database_code 4060625

loop_
_symmetry_equiv_pos_as_xyz
'x, y, z'
'-x, y+1/2, -z+1/2'
'-x, -y, -z'
'x, -y-1/2, z-1/2'

loop_
_atom_site_label
_atom_site_type_symbol
_atom_site_fract_x
_atom_site_fract_y
_atom_site_fract_z
_atom_site_U_iso_or_equiv
_atom_site_adp_type
_atom_site_occupancy
_atom_site_symmetry_multiplicity
_atom_site_calc_flag
_atom_site_refinement_flags
_atom_site_disorder_assembly
_atom_site_disorder_group
Rh1 Rh 1.54593(3) 0.858982(17) 0.19777(2) 0.04148(13) Uani 1 1 d . . .
N1 N 1.6727(3) 0.86805(17) 0.1422(2) 0.0477(10) Uani 1 1 d . . .
N2 N 1.4775(3) 0.82533(17) 0.0855(2) 0.0452(10) Uani 1 1 d . . .
N3 N 1.4241(3) 0.83983(15) 0.2562(2) 0.0430(10) Uani 1 1 d . . .
N4 N 1.6190(3) 0.88482(17) 0.3128(2) 0.0454(10) Uani 1 1 d . . .
O1 O 1.5695(3) 0.98136(17) 0.1745(3) 0.0852(13) Uani 1 1 d . . .
C1 C 1.7611(3) 0.8914(2) 0.1809(3) 0.0505(13) Uani 1 1 d . . .
C2 C 1.8291(4) 0.8953(2) 0.1175(3) 0.0550(14) Uani 1 1 d . . .
H2A H 1.8935 0.9102 0.1264 0.066 Uiso 1 1 calc R . .
C3 C 1.7827(4) 0.8737(2) 0.0432(4) 0.0587(15) Uani 1 1 d . . .
H3A H 1.8098 0.8700 -0.0085 0.070 Uiso 1 1 calc R . .
C4 C 1.6841(3) 0.8571(2) 0.0572(3) 0.0474(12) Uani 1 1 d . . .
C5 C 1.6119(3) 0.8352(2) -0.0054(3) 0.0449(12) Uani 1 1 d . . .
C6 C 1.5156(3) 0.8217(2) 0.0079(3) 0.0454(12) Uani 1 1 d . . .
C7 C 1.4401(4) 0.8018(2) -0.0586(3) 0.0536(13) Uani 1 1 d . . .
H7A H 1.4472 0.7953 -0.1164 0.064 Uiso 1 1 calc R . .
C8 C 1.3569(4) 0.7942(2) -0.0207(3) 0.0515(13) Uani 1 1 d . . .
H8A H 1.2955 0.7826 -0.0484 0.062 Uiso 1 1 calc R . .
C9 C 1.3793(3) 0.8069(2) 0.0694(3) 0.0433(12) Uani 1 1 d . . .
C10 C 1.3137(3) 0.8017(2) 0.1309(3) 0.0430(11) Uani 1 1 d . . .
C11 C 1.3367(3) 0.8162(2) 0.2178(3) 0.0445(12) Uani 1 1 d . . .
C12 C 1.2698(3) 0.8109(2) 0.2822(3) 0.0528(13) Uani 1 1 d . . .
H12A H 1.2060 0.7953 0.2738 0.063 Uiso 1 1 calc R . .
C13 C 1.3155(4) 0.8323(2) 0.3556(3) 0.0516(13) Uani 1 1 d . . .
H13A H 1.2888 0.8350 0.4075 0.062 Uiso 1 1 calc R . .
C14 C 1.4126(3) 0.8505(2) 0.3416(3) 0.0431(12) Uani 1 1 d . . .
C15 C 1.4839(4) 0.8728(2) 0.4044(3) 0.0463(12) Uani 1 1 d . . .
C16 C 1.5812(4) 0.8872(2) 0.3911(3) 0.0469(12) Uani 1 1 d . . .
C17 C 1.6567(4) 0.9073(2) 0.4573(3) 0.0541(14) Uani 1 1 d . . .
H17A H 1.6502 0.9127 0.5154 0.065 Uiso 1 1 calc R . .
C18 C 1.7392(4) 0.9168(2) 0.4188(3) 0.0533(13) Uani 1 1 d . . .
H18A H 1.8001 0.9297 0.4461 0.064 Uiso 1 1 calc R . .
C19 C 1.7164(3) 0.9035(2) 0.3287(3) 0.0483(13) Uani 1 1 d . . .
C20 C 1.7820(3) 0.9077(2) 0.2670(3) 0.0482(13) Uani 1 1 d . . .
C21 C 1.6423(3) 0.8256(2) -0.0937(3) 0.0472(12) Uani 1 1 d . . .
C22 C 1.6720(4) 0.7696(2) -0.1193(3) 0.0612(14) Uani 1 1 d . . .
H22A H 1.6691 0.7370 -0.0825 0.073 Uiso 1 1 calc R . .
C23 C 1.7054(4) 0.7615(3) -0.1976(4) 0.0662(15) Uani 1 1 d . . .
H23A H 1.7259 0.7235 -0.2123 0.079 Uiso 1 1 calc R . .
C24 C 1.7096(4) 0.8077(3) -0.2550(3) 0.0570(14) Uani 1 1 d . . .
C25 C 1.6768(4) 0.8633(3) -0.2301(4) 0.0743(17) Uani 1 1 d . . .
H25A H 1.6761 0.8954 -0.2683 0.089 Uiso 1 1 calc R . .
C26 C 1.6452(4) 0.8724(2) -0.1508(4) 0.0653(16) Uani 1 1 d . . .
H26A H 1.6257 0.9106 -0.1356 0.078 Uiso 1 1 calc R . .
C27 C 1.7472(5) 0.7986(3) -0.3407(4) 0.097(2) Uani 1 1 d . . .
H27A H 1.7448 0.8361 -0.3713 0.146 Uiso 1 1 calc R . .
H27B H 1.7065 0.7697 -0.3739 0.146 Uiso 1 1 calc R . .
H27C H 1.8142 0.7844 -0.3316 0.146 Uiso 1 1 calc R . .
C28 C 1.2129(3) 0.7759(2) 0.1000(3) 0.0519(13) Uani 1 1 d . . .
C29 C 1.2036(4) 0.7181(3) 0.0719(4) 0.0652(16) Uani 1 1 d . . .
H29A H 1.2597 0.6941 0.0737 0.078 Uiso 1 1 calc R . .
C30 C 1.1118(4) 0.6943(3) 0.0405(4) 0.0790(19) Uani 1 1 d . . .
H30A H 1.1073 0.6545 0.0225 0.095 Uiso 1 1 calc R . .
C31 C 1.0270(4) 0.7290(4) 0.0357(4) 0.080(2) Uani 1 1 d . . .
C32 C 1.0368(4) 0.7861(3) 0.0676(4) 0.093(2) Uani 1 1 d . . .
H32A H 0.9802 0.8093 0.0684 0.111 Uiso 1 1 calc R . .
C33 C 1.1287(4) 0.8110(3) 0.0991(4) 0.0757(18) Uani 1 1 d . . .
H33A H 1.1331 0.8503 0.1191 0.091 Uiso 1 1 calc R . .
C34 C 0.9270(4) 0.7041(4) -0.0007(5) 0.129(3) Uani 1 1 d . . .
H34A H 0.8774 0.7346 0.0011 0.194 Uiso 1 1 calc R . .
H34B H 0.9112 0.6703 0.0332 0.194 Uiso 1 1 calc R . .
H34C H 0.9290 0.6917 -0.0594 0.194 Uiso 1 1 calc R . .
C35 C 1.4586(3) 0.8795(2) 0.4947(3) 0.0477(12) Uani 1 1 d . . .
C36 C 1.4079(4) 0.9288(3) 0.5199(4) 0.0721(17) Uani 1 1 d . . .
H36A H 1.3927 0.9601 0.4812 0.086 Uiso 1 1 calc R . .
C37 C 1.3792(4) 0.9323(3) 0.6020(4) 0.0731(17) Uani 1 1 d . . .
H37A H 1.3445 0.9659 0.6169 0.088 Uiso 1 1 calc R . .
C38 C 1.4004(4) 0.8878(3) 0.6617(3) 0.0567(14) Uani 1 1 d . . .
C39 C 1.4533(4) 0.8394(2) 0.6377(3) 0.0571(14) Uani 1 1 d . . .
H39A H 1.4701 0.8087 0.6773 0.069 Uiso 1 1 calc R . .
C40 C 1.4820(4) 0.8354(2) 0.5566(3) 0.0520(13) Uani 1 1 d . . .
H40A H 1.5183 0.8021 0.5427 0.062 Uiso 1 1 calc R . .
C41 C 1.3617(5) 0.8903(3) 0.7479(3) 0.0822(19) Uani 1 1 d . . .
H41A H 1.3266 0.9273 0.7526 0.123 Uiso 1 1 calc R . .
H41B H 1.4160 0.8881 0.7932 0.123 Uiso 1 1 calc R . .
H41C H 1.3177 0.8571 0.7528 0.123 Uiso 1 1 calc R . .
C42 C 1.8835(3) 0.9321(3) 0.2965(3) 0.0546(13) Uani 1 1 d . . .
C43 C 1.8959(4) 0.9899(3) 0.3216(4) 0.087(2) Uani 1 1 d . . .
H43A H 1.8408 1.0147 0.3209 0.104 Uiso 1 1 calc R . .
C44 C 1.9907(5) 1.0137(4) 0.3487(5) 0.109(3) Uani 1 1 d . . .
H44A H 1.9981 1.0538 0.3648 0.131 Uiso 1 1 calc R . .
C45 C 2.0724(5) 0.9769(4) 0.3510(4) 0.095(2) Uani 1 1 d . . .
C46 C 2.0593(5) 0.9191(4) 0.3277(4) 0.099(2) Uani 1 1 d . . .
H46A H 2.1143 0.8941 0.3299 0.119 Uiso 1 1 calc R . .
C47 C 1.9656(4) 0.8953(3) 0.3002(4) 0.0732(17) Uani 1 1 d . . .
H47A H 1.9587 0.8550 0.2847 0.088 Uiso 1 1 calc R . .
C48 C 2.1757(5) 1.0023(5) 0.3787(5) 0.170(5) Uani 1 1 d . . .
H48A H 2.2240 0.9711 0.3768 0.255 Uiso 1 1 calc R . .
H48B H 2.1791 1.0176 0.4366 0.255 Uiso 1 1 calc R . .
H48C H 2.1890 1.0342 0.3403 0.255 Uiso 1 1 calc R . .
C49 C 1.5092(4) 0.9413(2) 0.1658(3) 0.0539(13) Uani 1 1 d . . .
C50 C 1.4039(4) 0.9530(2) 0.1260(4) 0.0521(13) Uani 1 1 d . . .
C51 C 1.3289(4) 0.9596(2) 0.1758(4) 0.0674(16) Uani 1 1 d . . .
H51A H 1.3413 0.9552 0.2354 0.081 Uiso 1 1 calc R . .
C52 C 1.2340(5) 0.9731(3) 0.1371(5) 0.088(2) Uani 1 1 d . . .
H52A H 1.1827 0.9781 0.1708 0.105 Uiso 1 1 calc R . .
C53 C 1.2166(5) 0.9789(3) 0.0506(6) 0.100(3) Uani 1 1 d . . .
H53A H 1.1529 0.9879 0.0252 0.120 Uiso 1 1 calc R . .
C54 C 1.2894(6) 0.9720(3) 0.0000(5) 0.095(2) Uani 1 1 d . . .
H54A H 1.2758 0.9761 -0.0596 0.115 Uiso 1 1 calc R . .
C55 C 1.3858(4) 0.9585(2) 0.0377(4) 0.0685(16) Uani 1 1 d . . .
H55A H 1.4365 0.9534 0.0035 0.082 Uiso 1 1 calc R . .
C56 C 1.0780(10) 0.6280(9) 0.3595(8) 0.294(10) Uani 1 1 d . . .
H56A H 1.1241 0.5986 0.3417 0.353 Uiso 1 1 calc R . .
H56B H 1.1064 0.6451 0.4142 0.353 Uiso 1 1 calc R . .
Cl1 Cl 0.9761(4) 0.5968(3) 0.3702(4) 0.364(4) Uani 1 1 d . . .
Cl2 Cl 1.0570(5) 0.6848(3) 0.2812(4) 0.375(4) Uani 1 1 d . . .

loop_
_atom_site_aniso_label
_atom_site_aniso_U_11
_atom_site_aniso_U_22
_atom_site_aniso_U_33
_atom_site_aniso_U_23
_atom_site_aniso_U_13
_atom_site_aniso_U_12
Rh1 0.0408(2) 0.0403(2) 0.0435(2) -0.0012(2) 0.00528(15) -0.0006(2)
N1 0.045(2) 0.052(3) 0.046(2) -0.003(2) 0.0044(19) -0.002(2)
N2 0.044(2) 0.045(2) 0.046(3) 0.0047(19) 0.005(2) 0.0012(19)
N3 0.048(2) 0.035(2) 0.047(2) -0.0005(18) 0.008(2) -0.0004(18)
N4 0.040(2) 0.045(2) 0.051(3) -0.002(2) 0.003(2) 0.0011(19)
O1 0.077(3) 0.048(2) 0.125(4) 0.005(2) -0.007(3) -0.009(2)
C1 0.043(3) 0.053(3) 0.056(3) 0.002(3) 0.003(3) 0.002(2)
C2 0.044(3) 0.066(4) 0.056(3) -0.002(3) 0.009(3) -0.002(3)
C3 0.054(3) 0.067(4) 0.059(4) 0.004(3) 0.021(3) -0.001(3)
C4 0.048(3) 0.041(3) 0.054(3) 0.001(3) 0.008(2) 0.000(3)
C5 0.051(3) 0.040(3) 0.045(3) 0.001(2) 0.010(2) -0.004(2)
C6 0.050(3) 0.041(3) 0.046(3) 0.001(2) 0.008(2) -0.006(2)
C7 0.063(3) 0.055(3) 0.042(3) -0.002(2) 0.004(3) -0.004(3)
C8 0.046(3) 0.052(3) 0.054(3) -0.003(3) -0.001(3) -0.004(3)
C9 0.044(3) 0.037(3) 0.048(3) -0.004(2) 0.002(2) -0.005(2)
C10 0.038(3) 0.039(3) 0.051(3) -0.003(2) 0.001(2) -0.001(2)
C11 0.041(3) 0.038(3) 0.053(3) -0.002(2) 0.001(2) -0.003(2)
C12 0.044(3) 0.057(3) 0.058(3) 0.002(3) 0.005(3) -0.006(3)
C13 0.056(3) 0.058(3) 0.041(3) -0.001(3) 0.006(3) 0.000(3)
C14 0.041(3) 0.045(3) 0.044(3) 0.001(2) 0.009(2) -0.001(2)
C15 0.054(3) 0.040(3) 0.045(3) 0.003(2) 0.004(2) 0.006(2)
C16 0.049(3) 0.047(3) 0.043(3) 0.002(2) 0.000(2) 0.008(2)
C17 0.052(3) 0.063(4) 0.045(3) -0.006(3) -0.002(3) 0.006(3)
C18 0.048(3) 0.060(4) 0.050(3) -0.009(3) 0.000(3) 0.003(3)
C19 0.043(3) 0.052(3) 0.049(3) -0.005(2) 0.001(2) 0.001(2)
C20 0.038(3) 0.048(3) 0.057(3) -0.004(3) 0.004(2) 0.001(2)
C21 0.049(3) 0.047(3) 0.046(3) 0.001(2) 0.005(2) -0.010(2)
C22 0.080(4) 0.048(3) 0.059(4) -0.002(3) 0.021(3) -0.001(3)
C23 0.085(4) 0.053(4) 0.064(4) -0.010(3) 0.022(3) -0.003(3)
C24 0.063(3) 0.066(4) 0.045(3) -0.005(3) 0.016(3) -0.005(3)
C25 0.098(4) 0.065(4) 0.065(4) 0.018(3) 0.028(3) -0.005(4)
C26 0.091(4) 0.051(4) 0.057(4) 0.004(3) 0.018(3) 0.005(3)
C27 0.114(5) 0.119(6) 0.065(4) -0.003(4) 0.035(4) -0.006(5)
C28 0.042(3) 0.060(4) 0.054(3) -0.002(3) 0.007(2) -0.008(3)
C29 0.053(3) 0.061(4) 0.080(4) -0.005(3) 0.000(3) -0.010(3)
C30 0.069(4) 0.086(5) 0.083(5) -0.029(4) 0.016(4) -0.028(4)
C31 0.047(3) 0.122(6) 0.072(4) -0.026(4) 0.012(3) -0.019(4)
C32 0.050(4) 0.127(7) 0.099(5) -0.035(5) 0.000(4) 0.015(4)
C33 0.048(3) 0.080(4) 0.097(5) -0.019(4) 0.000(3) 0.008(3)
C34 0.052(4) 0.208(9) 0.127(7) -0.070(6) 0.013(4) -0.043(5)
C35 0.046(3) 0.051(3) 0.045(3) 0.000(2) 0.002(2) 0.003(2)
C36 0.099(5) 0.062(4) 0.058(4) 0.016(3) 0.019(3) 0.026(3)
C37 0.099(5) 0.063(4) 0.062(4) 0.007(3) 0.029(3) 0.029(3)
C38 0.065(3) 0.056(4) 0.049(3) 0.001(3) 0.007(3) -0.010(3)
C39 0.078(4) 0.050(3) 0.042(3) 0.004(2) 0.002(3) -0.003(3)
C40 0.065(3) 0.040(3) 0.049(3) -0.003(2) 0.001(3) 0.008(3)
C41 0.112(5) 0.086(5) 0.053(4) -0.006(3) 0.027(4) -0.004(4)
C42 0.041(3) 0.065(4) 0.057(3) -0.007(3) 0.001(2) -0.005(3)
C43 0.056(4) 0.082(5) 0.121(6) -0.025(4) 0.006(4) -0.009(3)
C44 0.084(5) 0.117(6) 0.124(7) -0.058(5) 0.007(5) -0.030(5)
C45 0.051(4) 0.156(8) 0.079(5) -0.042(5) 0.011(3) -0.016(5)
C46 0.047(4) 0.154(8) 0.093(5) -0.024(5) -0.003(3) 0.015(4)
C47 0.049(3) 0.088(4) 0.081(4) -0.011(4) 0.001(3) 0.004(3)
C48 0.064(5) 0.290(13) 0.154(8) -0.114(8) 0.008(5) -0.056(6)
C49 0.055(3) 0.053(3) 0.053(3) -0.007(3) 0.004(3) -0.005(3)
C50 0.059(3) 0.037(3) 0.060(4) 0.010(2) 0.007(3) 0.000(2)
C51 0.065(4) 0.060(4) 0.079(4) 0.013(3) 0.018(3) 0.010(3)
C52 0.072(5) 0.078(5) 0.118(6) 0.019(5) 0.031(4) 0.018(4)
C53 0.069(5) 0.087(5) 0.139(8) 0.021(5) -0.009(5) 0.012(4)
C54 0.101(6) 0.083(5) 0.093(6) 0.010(4) -0.028(5) 0.006(4)
C55 0.071(4) 0.061(4) 0.071(4) 0.008(3) 0.001(3) 0.005(3)
C56 0.170(12) 0.56(3) 0.149(12) 0.077(15) 0.010(9) -0.022(16)
Cl1 0.312(6) 0.481(9) 0.326(7) -0.123(6) 0.151(5) -0.179(6)
Cl2 0.429(8) 0.400(8) 0.293(7) 0.052(6) 0.036(6) -0.191(7)

loop_
_geom_bond_atom_site_label_1
_geom_bond_atom_site_label_2
_geom_bond_distance
_geom_bond_site_symmetry_2
_geom_bond_publ_flag
Rh1 C49 1.950(5) . ?
Rh1 N2 2.025(4) . ?
Rh1 N4 2.025(4) . ?
Rh1 N3 2.034(4) . ?
Rh1 N1 2.034(4) . ?
N1 C4 1.376(6) . ?
N1 C1 1.379(6) . ?
N2 C6 1.376(6) . ?
N2 C9 1.390(5) . ?
N3 C11 1.371(5) . ?
N3 C14 1.381(6) . ?
N4 C19 1.383(5) . ?
N4 C16 1.384(6) . ?
O1 C49 1.207(5) . ?
C1 C20 1.388(6) . ?
C1 C2 1.438(6) . ?
C2 C3 1.340(6) . ?
C3 C4 1.435(6) . ?
C4 C5 1.386(6) . ?
C5 C6 1.386(6) . ?
C5 C21 1.502(6) . ?
C6 C7 1.438(6) . ?
C7 C8 1.351(6) . ?
C8 C9 1.429(6) . ?
C9 C10 1.394(6) . ?
C10 C11 1.391(6) . ?
C10 C28 1.510(6) . ?
C11 C12 1.441(6) . ?
C12 C13 1.322(6) . ?
C13 C14 1.424(6) . ?
C14 C15 1.384(6) . ?
C15 C16 1.402(6) . ?
C15 C35 1.497(6) . ?
C16 C17 1.437(6) . ?
C17 C18 1.354(6) . ?
C18 C19 1.433(6) . ?
C19 C20 1.394(6) . ?
C20 C42 1.503(6) . ?
C21 C26 1.374(7) . ?
C21 C22 1.384(7) . ?
C22 C23 1.366(7) . ?
C23 C24 1.369(7) . ?
C24 C25 1.388(7) . ?
C24 C27 1.502(7) . ?
C25 C26 1.373(7) . ?
C28 C29 1.362(7) . ?
C28 C33 1.385(7) . ?
C29 C30 1.390(7) . ?
C30 C31 1.384(8) . ?
C31 C32 1.365(8) . ?
C31 C34 1.514(7) . ?
C32 C33 1.401(7) . ?
C35 C36 1.378(7) . ?
C35 C40 1.388(6) . ?
C36 C37 1.387(7) . ?
C37 C38 1.366(7) . ?
C38 C39 1.373(7) . ?
C38 C41 1.504(7) . ?
C39 C40 1.373(7) . ?
C42 C43 1.350(7) . ?
C42 C47 1.382(7) . ?
C43 C44 1.411(8) . ?
C44 C45 1.377(9) . ?
C45 C46 1.344(10) . ?
C45 C48 1.529(8) . ?
C46 C47 1.399(8) . ?
C49 C50 1.513(7) . ?
C50 C51 1.365(7) . ?
C50 C55 1.375(7) . ?
C51 C52 1.391(8) . ?
C52 C53 1.347(9) . ?
C53 C54 1.350(9) . ?
C54 C55 1.402(8) . ?
C56 Cl1 1.579(14) . ?
C56 Cl2 1.758(15) . ?
